data_1569766
loop_
_publ_author_name
'Nimmo, Alastair J.'
'Bitai, Jacqueline'
'Young, Claire M.'
'McLaughlin, Calum'
'Slawin, Alexandra M. Z.'
'Cordes, David B.'
'Smith, Andrew D.'

_publ_section_title
;
 Enantioselective isothiourea-catalysed reversible Michael addition of
 aryl esters to 2-benzylidene malononitriles.
;
_journal_issue 27
_journal_name_full 'Chemical science'
_journal_page_first 7537
_journal_page_last 7544
_journal_paper_doi 10.1039/d3sc02101g
_journal_volume 14
_journal_year 2023
_chemical_absolute_configuration ad
_chemical_formula_moiety 'C25 H16 F4 N2 O2'
_chemical_formula_sum 'C25 H16 F4 N2 O2'
_chemical_formula_weight 452.41
_space_group_crystal_system orthorhombic
_space_group_IT_number 19
_space_group_name_Hall 'P 2ac 2ab'
_space_group_name_H-M_alt 'P 21 21 21'
_atom_sites_solution_hydrogens geom
_atom_sites_solution_primary direct
_atom_sites_solution_secondary difmap
_audit_creation_date 2021-05-25
_audit_creation_method 'by CrystalStructure 4.3'
_audit_update_record
;
2023-04-04 deposited with the CCDC.	2023-06-01 downloaded from the CCDC.
;
_cell_angle_alpha 90.0000
_cell_angle_beta 90.0000
_cell_angle_gamma 90.0000
_cell_formula_units_Z 4
_cell_length_a 5.87366(8)
_cell_length_b 9.56529(13)
_cell_length_c 36.9186(4)
_cell_measurement_reflns_used 15197
_cell_measurement_temperature 173
_cell_measurement_theta_max 68.04
_cell_measurement_theta_min 2.42
_cell_volume 2074.21(5)
_computing_cell_refinement 'CrysAlisPro 1.171.40.14a (Rigaku OD, 2018)'
_computing_data_collection 'CrysAlisPro 1.171.40.14a (Rigaku OD, 2018)'
_computing_data_reduction 'CrysAlisPro 1.171.40.14a (Rigaku OD, 2018)'
_computing_molecular_graphics 'CrystalStructure 4.3'
_computing_publication_material 'CrystalStructure 4.3 (Rigaku, 2019)'
_computing_structure_refinement 'SHELXL Version 2018/3 (Sheldrick, 2008)'
_computing_structure_solution 'SIR2011 (Burla, et al., 2012)'
_diffrn_ambient_temperature 173
_diffrn_detector_area_resol_mean 5.811
_diffrn_measured_fraction_theta_full 0.998
_diffrn_measured_fraction_theta_max 0.997
_diffrn_measurement_device_type 'Rigaku XtaLAB P100'
_diffrn_measurement_method \w
_diffrn_radiation_type 'Cu K\a'
_diffrn_radiation_wavelength 1.54184
_diffrn_reflns_av_R_equivalents 0.0287
_diffrn_reflns_av_unetI/netI 0.0199
_diffrn_reflns_Laue_measured_fraction_full 0.998
_diffrn_reflns_Laue_measured_fraction_max 0.997
_diffrn_reflns_limit_h_max 6
_diffrn_reflns_limit_h_min -7
_diffrn_reflns_limit_k_max 11
_diffrn_reflns_limit_k_min -10
_diffrn_reflns_limit_l_max 34
_diffrn_reflns_limit_l_min -44
_diffrn_reflns_number 20708
_diffrn_reflns_point_group_measured_fraction_full 0.995
_diffrn_reflns_point_group_measured_fraction_max 0.991
_diffrn_reflns_theta_full 67.684
_diffrn_reflns_theta_max 68.152
_diffrn_reflns_theta_min 4.791
_diffrn_standards_number 0
_exptl_absorpt_coefficient_mu 1.005
_exptl_absorpt_correction_T_max 0.970
_exptl_absorpt_correction_T_min 0.777
_exptl_absorpt_correction_type multi-scan
_exptl_absorpt_process_details
;
CrysAlisPro 1.171.40.14a (Rigaku Oxford Diffraction, 2018)
Empirical absorption correction using spherical harmonics,
 implemented in SCALE3 ABSPACK scaling algorithm.
;
_exptl_crystal_colour colourless
_exptl_crystal_density_diffrn 1.449
_exptl_crystal_density_method 'not measured'
_exptl_crystal_description prism
_exptl_crystal_F_000 928.00
_exptl_crystal_recrystallization_method 'Re-crystallisation from solvent: Toluene'
_exptl_crystal_size_max 0.180
_exptl_crystal_size_mid 0.100
_exptl_crystal_size_min 0.030
_refine_diff_density_max 0.45
_refine_diff_density_min -0.54
_refine_ls_abs_structure_details
;
 Flack x determined using 1517 quotients [(I+)-(I-)]/[(I+)+(I-)]
 (Parsons, Flack and Wagner, Acta Cryst. B69 (2013) 249-259).
;
_refine_ls_abs_structure_Flack -0.01(3)
_refine_ls_extinction_coef 0.059(3)
_refine_ls_extinction_method SHELXL
_refine_ls_goodness_of_fit_ref 1.230
_refine_ls_hydrogen_treatment constr
_refine_ls_number_parameters 300
_refine_ls_number_reflns 3758
_refine_ls_number_restraints 0
_refine_ls_R_factor_all 0.0513
_refine_ls_R_factor_gt 0.0513
_refine_ls_shift/su_max 0.001
_refine_ls_structure_factor_coef Fsqd
_refine_ls_weighting_details 'w = 1/[\s^2^(Fo^2^)+(0.0754P)^2^+0.1558P] where P=(Fo^2^+2Fc^2^)/3'
_refine_ls_weighting_scheme calc
_refine_ls_wR_factor_gt 0.1078
_refine_ls_wR_factor_ref 0.1079
_reflns_Friedel_coverage 0.684
_reflns_Friedel_fraction_full 0.991
_reflns_Friedel_fraction_max 0.982
_reflns_number_gt 3754
_reflns_number_total 3758
_reflns_threshold_expression F^2^>2.0\s(F^2^)
_cod_data_source_file d3sc02101g2.cif
_cod_data_source_block 14
_cod_original_sg_symbol_H-M P212121
_cod_database_code 1569766

loop_
_space_group_symop_id
_space_group_symop_operation_xyz
1 +X,+Y,+Z
2 1/2-X,-Y,1/2+Z
3 1/2+X,1/2-Y,-Z
4 -X,1/2+Y,1/2-Z

loop_
_atom_site_label
_atom_site_type_symbol
_atom_site_fract_x
_atom_site_fract_y
_atom_site_fract_z
_atom_site_U_iso_or_equiv
_atom_site_adp_type
_atom_site_occupancy
_atom_site_site_symmetry_order
_atom_site_calc_flag
_atom_site_refinement_flags_posn
_atom_site_refinement_flags_adp
_atom_site_refinement_flags_occupancy
_atom_site_disorder_assembly
_atom_site_disorder_group
F8 F 0.0348(3) 0.82595(18) 0.70264(4) 0.0521(4) Uani 1 1 d . . . . .
F9 F 0.0336(3) 0.8581(2) 0.77511(4) 0.0711(5) Uani 1 1 d . . . . .
F11 F 0.7296(4) 1.10108(19) 0.76756(5) 0.0702(6) Uani 1 1 d . . . . .
F12 F 0.7270(3) 1.06982(18) 0.69483(4) 0.0555(4) Uani 1 1 d . . . . .
O1 O 0.6274(3) 0.75487(15) 0.66531(4) 0.0326(4) Uani 1 1 d . . . . .
O7 O 0.3736(3) 0.93242(17) 0.66069(4) 0.0359(4) Uani 1 1 d . . . . .
N5 N 0.6377(4) 0.4647(2) 0.51426(5) 0.0441(5) Uani 1 1 d . . . . .
N6 N 0.0558(3) 0.7182(2) 0.53820(5) 0.0400(5) Uani 1 1 d . . . . .
C1 C 0.5117(3) 0.82771(18) 0.64687(5) 0.0250(4) Uani 1 1 d . . . . .
C2 C 0.4947(3) 0.82919(18) 0.60596(5) 0.0234(4) Uani 1 1 d . . . . .
H2 H 0.334367 0.852411 0.599104 0.028 Uiso 1 1 calc R U . . .
C3 C 0.5543(3) 0.68358(19) 0.59012(4) 0.0235(4) Uani 1 1 d . . . . .
H3 H 0.723080 0.671996 0.592084 0.028 Uiso 1 1 calc R U . . .
C4 C 0.4941(3) 0.6860(2) 0.54882(5) 0.0251(4) Uani 1 1 d . . . . .
H4 H 0.572529 0.768384 0.537778 0.030 Uiso 1 1 calc R U . . .
C5 C 0.5735(4) 0.5598(2) 0.52970(5) 0.0302(5) Uani 1 1 d . . . . .
C6 C 0.2468(4) 0.7027(2) 0.54264(5) 0.0294(5) Uani 1 1 d . . . . .
C7 C 0.3799(4) 0.9478(2) 0.69802(5) 0.0354(5) Uani 1 1 d . . . . .
C8 C 0.2042(4) 0.8956(3) 0.71856(6) 0.0406(5) Uani 1 1 d . . . . .
C9 C 0.2053(5) 0.9130(3) 0.75594(7) 0.0496(7) Uani 1 1 d . . . . .
C10 C 0.3803(6) 0.9831(3) 0.77290(6) 0.0522(7) Uani 1 1 d . . . . .
H10 H 0.380309 0.995673 0.798426 0.063 Uiso 1 1 calc R U . . .
C11 C 0.5545(5) 1.0344(3) 0.75204(7) 0.0492(7) Uani 1 1 d . . . . .
C12 C 0.5554(5) 1.0187(3) 0.71476(6) 0.0419(6) Uani 1 1 d . . . . .
C13 C 0.6503(3) 0.94486(19) 0.59189(5) 0.0244(4) Uani 1 1 d . . . . .
C14 C 0.8619(3) 0.96975(19) 0.60776(5) 0.0270(4) Uani 1 1 d . . . . .
H14 H 0.911983 0.912718 0.627259 0.032 Uiso 1 1 calc R U . . .
C15 C 1.0001(3) 1.07748(19) 0.59524(5) 0.0284(4) Uani 1 1 d . . . . .
H15 H 1.142594 1.093934 0.606639 0.034 Uiso 1 1 calc R U . . .
C16 C 0.9338(3) 1.16176(19) 0.56632(5) 0.0278(4) Uani 1 1 d . . . . .
C17 C 0.7240(4) 1.1349(2) 0.55034(5) 0.0304(4) Uani 1 1 d . . . . .
H17 H 0.676529 1.189938 0.530293 0.036 Uiso 1 1 calc R U . . .
C18 C 0.5821(3) 1.02953(19) 0.56303(5) 0.0282(4) Uani 1 1 d . . . . .
H18 H 0.437907 1.014947 0.552018 0.034 Uiso 1 1 calc R U . . .
C19 C 1.0845(4) 1.2784(2) 0.55310(6) 0.0332(5) Uani 1 1 d . . . . .
H19A H 1.212202 1.239090 0.539392 0.040 Uiso 1 1 calc R U . . .
H19B H 1.142950 1.331051 0.573887 0.040 Uiso 1 1 calc R U . . .
H19C H 0.996401 1.340943 0.537434 0.040 Uiso 1 1 calc R U . . .
C20 C 0.4455(3) 0.56132(19) 0.61003(5) 0.0262(4) Uani 1 1 d . . . . .
C21 C 0.2321(4) 0.5714(2) 0.62628(5) 0.0313(5) Uani 1 1 d . . . . .
H21 H 0.144220 0.654056 0.623435 0.038 Uiso 1 1 calc R U . . .
C22 C 0.1472(4) 0.4606(3) 0.64668(6) 0.0390(5) Uani 1 1 d . . . . .
H22 H 0.003216 0.469041 0.658199 0.047 Uiso 1 1 calc R U . . .
C23 C 0.2711(5) 0.3380(2) 0.65031(6) 0.0431(6) Uani 1 1 d . . . . .
H23 H 0.213034 0.262909 0.664397 0.052 Uiso 1 1 calc R U . . .
C24 C 0.4815(5) 0.3256(2) 0.63314(6) 0.0407(5) Uani 1 1 d . . . . .
H24 H 0.566053 0.241309 0.635050 0.049 Uiso 1 1 calc R U . . .
C25 C 0.5669(4) 0.4368(2) 0.61326(5) 0.0321(5) Uani 1 1 d . . . . .
H25 H 0.710496 0.427986 0.601656 0.039 Uiso 1 1 calc R U . . .

loop_
_atom_site_aniso_label
_atom_site_aniso_U_11
_atom_site_aniso_U_22
_atom_site_aniso_U_33
_atom_site_aniso_U_23
_atom_site_aniso_U_13
_atom_site_aniso_U_12
F8 0.0418(8) 0.0681(10) 0.0462(7) -0.0022(7) -0.0037(6) -0.0003(7)
F9 0.0725(12) 0.0969(14) 0.0439(8) 0.0029(9) 0.0240(8) 0.0091(11)
F11 0.0932(14) 0.0567(10) 0.0605(10) -0.0136(8) -0.0319(10) -0.0072(10)
F12 0.0578(9) 0.0545(9) 0.0542(9) 0.0049(7) -0.0031(7) -0.0099(8)
O1 0.0381(8) 0.0323(7) 0.0274(7) 0.0000(6) -0.0067(6) 0.0032(6)
O7 0.0438(8) 0.0410(8) 0.0230(7) -0.0031(6) -0.0007(6) 0.0133(7)
N5 0.0593(13) 0.0364(10) 0.0367(9) -0.0073(8) -0.0049(9) 0.0081(10)
N6 0.0343(10) 0.0499(11) 0.0358(9) 0.0018(8) -0.0052(8) -0.0005(8)
C1 0.0266(9) 0.0249(8) 0.0236(9) -0.0005(7) 0.0003(7) -0.0025(8)
C2 0.0236(9) 0.0258(8) 0.0209(9) -0.0008(6) -0.0018(7) -0.0007(7)
C3 0.0228(9) 0.0257(9) 0.0219(8) -0.0008(7) -0.0013(7) -0.0012(7)
C4 0.0276(9) 0.0254(8) 0.0224(8) -0.0019(7) 0.0000(7) -0.0022(8)
C5 0.0355(10) 0.0315(10) 0.0236(9) -0.0022(8) -0.0014(8) -0.0006(8)
C6 0.0340(11) 0.0313(10) 0.0229(9) 0.0008(7) -0.0017(7) -0.0015(8)
C7 0.0458(12) 0.0377(10) 0.0227(9) -0.0040(8) -0.0032(8) 0.0118(10)
C8 0.0409(12) 0.0470(12) 0.0339(11) -0.0051(9) -0.0010(9) 0.0102(10)
C9 0.0575(16) 0.0601(15) 0.0311(11) -0.0006(10) 0.0106(11) 0.0155(13)
C10 0.0761(19) 0.0544(14) 0.0261(11) -0.0081(10) -0.0025(12) 0.0172(14)
C11 0.0692(18) 0.0392(12) 0.0392(12) -0.0099(10) -0.0214(13) 0.0071(12)
C12 0.0527(14) 0.0368(11) 0.0362(11) 0.0007(9) -0.0025(10) 0.0030(10)
C13 0.0274(9) 0.0233(8) 0.0227(8) -0.0023(7) 0.0009(7) 0.0008(8)
C14 0.0299(9) 0.0241(9) 0.0271(9) 0.0018(7) -0.0026(7) 0.0012(8)
C15 0.0275(9) 0.0277(9) 0.0299(9) -0.0025(7) -0.0027(8) -0.0009(8)
C16 0.0330(10) 0.0239(9) 0.0266(9) -0.0024(7) 0.0053(8) -0.0004(7)
C17 0.0366(11) 0.0295(10) 0.0251(9) 0.0029(8) 0.0005(8) 0.0016(8)
C18 0.0306(10) 0.0284(9) 0.0256(8) -0.0005(7) -0.0039(8) -0.0004(8)
C19 0.0374(11) 0.0281(9) 0.0341(10) 0.0013(8) 0.0018(8) -0.0052(8)
C20 0.0318(10) 0.0272(9) 0.0196(8) 0.0005(7) -0.0026(7) -0.0053(8)
C21 0.0319(10) 0.0348(10) 0.0271(10) -0.0003(8) -0.0002(8) -0.0065(8)
C22 0.0416(12) 0.0502(13) 0.0252(9) -0.0004(9) 0.0032(9) -0.0164(11)
C23 0.0632(16) 0.0378(12) 0.0283(10) 0.0053(8) -0.0004(10) -0.0204(11)
C24 0.0612(15) 0.0289(10) 0.0319(10) 0.0035(8) -0.0058(10) -0.0019(10)
C25 0.0396(11) 0.0294(10) 0.0274(9) -0.0014(8) -0.0032(8) -0.0023(9)

loop_
_atom_type_symbol
_atom_type_description
_atom_type_scat_dispersion_real
_atom_type_scat_dispersion_imag
_atom_type_scat_source
C C 0.0181 0.0091
;
International Tables for Crystallography
(Vol. C, Tables 4.2.6.8 and 6.1.1.4)
;
H H 0.0000 0.0000
;
International Tables for Crystallography
(Vol. C, Table 6.1.1.4)
;
F F 0.0727 0.0534
;
International Tables for Crystallography
(Vol. C, Tables 4.2.6.8 and 6.1.1.4)
;
N N 0.0311 0.0180
;
International Tables for Crystallography
(Vol. C, Tables 4.2.6.8 and 6.1.1.4)
;
O O 0.0492 0.0322
;
International Tables for Crystallography
(Vol. C, Tables 4.2.6.8 and 6.1.1.4)
;

loop_
_geom_angle_atom_site_label_1
_geom_angle_atom_site_label_2
_geom_angle_atom_site_label_3
_geom_angle
_geom_angle_site_symmetry_1
_geom_angle_site_symmetry_3
_geom_angle_publ_flag
C1 O7 C7 115.28(15) . . ?
O1 C1 O7 123.21(17) . . ?
O1 C1 C2 127.95(17) . . ?
O7 C1 C2 108.79(15) . . ?
C1 C2 C13 107.87(14) . . ?
C1 C2 C3 110.67(14) . . ?
C13 C2 C3 112.79(15) . . ?
C1 C2 H2 108.5 . . ?
C13 C2 H2 108.5 . . ?
C3 C2 H2 108.5 . . ?
C20 C3 C2 114.40(14) . . ?
C20 C3 C4 112.75(14) . . ?
C2 C3 C4 107.65(14) . . ?
C20 C3 H3 107.2 . . ?
C2 C3 H3 107.2 . . ?
C4 C3 H3 107.2 . . ?
C5 C4 C6 108.98(17) . . ?
C5 C4 C3 112.54(15) . . ?
C6 C4 C3 111.94(15) . . ?
C5 C4 H4 107.7 . . ?
C6 C4 H4 107.7 . . ?
C3 C4 H4 107.7 . . ?
N5 C5 C4 178.1(2) . . ?
N6 C6 C4 178.6(3) . . ?
C8 C7 C12 119.5(2) . . ?
C8 C7 O7 119.3(2) . . ?
C12 C7 O7 121.2(2) . . ?
F8 C8 C7 119.9(2) . . ?
F8 C8 C9 120.0(2) . . ?
C7 C8 C9 120.1(2) . . ?
F9 C9 C10 120.8(2) . . ?
F9 C9 C8 118.3(3) . . ?
C10 C9 C8 120.8(3) . . ?
C11 C10 C9 118.4(2) . . ?
C11 C10 H10 120.8 . . ?
C9 C10 H10 120.8 . . ?
F11 C11 C10 120.2(2) . . ?
F11 C11 C12 118.3(3) . . ?
C10 C11 C12 121.5(2) . . ?
F12 C12 C7 119.7(2) . . ?
F12 C12 C11 120.6(2) . . ?
C7 C12 C11 119.7(2) . . ?
C14 C13 C18 118.49(18) . . ?
C14 C13 C2 120.97(16) . . ?
C18 C13 C2 120.54(17) . . ?
C15 C14 C13 120.47(17) . . ?
C15 C14 H14 119.8 . . ?
C13 C14 H14 119.8 . . ?
C14 C15 C16 121.34(18) . . ?
C14 C15 H15 119.3 . . ?
C16 C15 H15 119.3 . . ?
C17 C16 C15 117.79(18) . . ?
C17 C16 C19 121.38(18) . . ?
C15 C16 C19 120.84(18) . . ?
C18 C17 C16 121.50(19) . . ?
C18 C17 H17 119.2 . . ?
C16 C17 H17 119.2 . . ?
C17 C18 C13 120.40(19) . . ?
C17 C18 H18 119.8 . . ?
C13 C18 H18 119.8 . . ?
C16 C19 H19A 109.5 . . ?
C16 C19 H19B 109.5 . . ?
H19A C19 H19B 109.5 . . ?
C16 C19 H19C 109.5 . . ?
H19A C19 H19C 109.5 . . ?
H19B C19 H19C 109.5 . . ?
C25 C20 C21 118.86(18) . . ?
C25 C20 C3 118.90(18) . . ?
C21 C20 C3 122.19(18) . . ?
C22 C21 C20 120.2(2) . . ?
C22 C21 H21 119.9 . . ?
C20 C21 H21 119.9 . . ?
C23 C22 C21 120.5(2) . . ?
C23 C22 H22 119.7 . . ?
C21 C22 H22 119.7 . . ?
C22 C23 C24 119.5(2) . . ?
C22 C23 H23 120.2 . . ?
C24 C23 H23 120.2 . . ?
C25 C24 C23 119.8(2) . . ?
C25 C24 H24 120.1 . . ?
C23 C24 H24 120.1 . . ?
C24 C25 C20 121.1(2) . . ?
C24 C25 H25 119.5 . . ?
C20 C25 H25 119.5 . . ?

loop_
_geom_bond_atom_site_label_1
_geom_bond_atom_site_label_2
_geom_bond_distance
_geom_bond_site_symmetry_2
_geom_bond_publ_flag
F8 C8 1.334(3) . ?
F9 C9 1.339(3) . ?
F11 C11 1.339(3) . ?
F12 C12 1.340(3) . ?
O1 C1 1.188(2) . ?
O7 C1 1.386(2) . ?
O7 C7 1.386(2) . ?
N5 C5 1.138(3) . ?
N6 C6 1.143(3) . ?
C1 C2 1.514(2) . ?
C2 C13 1.526(3) . ?
C2 C3 1.551(2) . ?
C2 H2 1.0000 . ?
C3 C20 1.522(2) . ?
C3 C4 1.565(2) . ?
C3 H3 1.0000 . ?
C4 C5 1.474(3) . ?
C4 C6 1.479(3) . ?
C4 H4 1.0000 . ?
C7 C8 1.375(4) . ?
C7 C12 1.380(4) . ?
C8 C9 1.390(3) . ?
C9 C10 1.378(5) . ?
C10 C11 1.371(5) . ?
C10 H10 0.9500 . ?
C11 C12 1.385(4) . ?
C13 C14 1.394(3) . ?
C13 C18 1.397(3) . ?
C14 C15 1.391(3) . ?
C14 H14 0.9500 . ?
C15 C16 1.394(3) . ?
C15 H15 0.9500 . ?
C16 C17 1.390(3) . ?
C16 C19 1.505(3) . ?
C17 C18 1.389(3) . ?
C17 H17 0.9500 . ?
C18 H18 0.9500 . ?
C19 H19A 0.9800 . ?
C19 H19B 0.9800 . ?
C19 H19C 0.9800 . ?
C20 C25 1.393(3) . ?
C20 C21 1.393(3) . ?
C21 C22 1.393(3) . ?
C21 H21 0.9500 . ?
C22 C23 1.387(4) . ?
C22 H22 0.9500 . ?
C23 C24 1.394(4) . ?
C23 H23 0.9500 . ?
C24 C25 1.386(3) . ?
C24 H24 0.9500 . ?
C25 H25 0.9500 . ?

loop_
_geom_torsion_atom_site_label_1
_geom_torsion_atom_site_label_2
_geom_torsion_atom_site_label_3
_geom_torsion_atom_site_label_4
_geom_torsion
_geom_torsion_site_symmetry_1
_geom_torsion_site_symmetry_2
_geom_torsion_site_symmetry_3
_geom_torsion_site_symmetry_4
_geom_torsion_publ_flag
C7 O7 C1 O1 0.4(3) . . . . ?
C7 O7 C1 C2 -177.19(17) . . . . ?
O1 C1 C2 C13 -96.8(2) . . . . ?
O7 C1 C2 C13 80.62(19) . . . . ?
O1 C1 C2 C3 27.0(3) . . . . ?
O7 C1 C2 C3 -155.55(16) . . . . ?
C1 C2 C3 C20 44.6(2) . . . . ?
C13 C2 C3 C20 165.50(15) . . . . ?
C1 C2 C3 C4 170.70(14) . . . . ?
C13 C2 C3 C4 -68.35(19) . . . . ?
C20 C3 C4 C5 -61.0(2) . . . . ?
C2 C3 C4 C5 171.89(16) . . . . ?
C20 C3 C4 C6 62.2(2) . . . . ?
C2 C3 C4 C6 -65.0(2) . . . . ?
C1 O7 C7 C8 -102.5(2) . . . . ?
C1 O7 C7 C12 79.7(3) . . . . ?
C12 C7 C8 F8 -179.5(2) . . . . ?
O7 C7 C8 F8 2.8(3) . . . . ?
C12 C7 C8 C9 -0.7(4) . . . . ?
O7 C7 C8 C9 -178.5(2) . . . . ?
F8 C8 C9 F9 0.1(4) . . . . ?
C7 C8 C9 F9 -178.6(2) . . . . ?
F8 C8 C9 C10 179.2(2) . . . . ?
C7 C8 C9 C10 0.5(4) . . . . ?
F9 C9 C10 C11 178.5(2) . . . . ?
C8 C9 C10 C11 -0.6(4) . . . . ?
C9 C10 C11 F11 -178.8(2) . . . . ?
C9 C10 C11 C12 0.9(4) . . . . ?
C8 C7 C12 F12 -180.0(2) . . . . ?
O7 C7 C12 F12 -2.2(3) . . . . ?
C8 C7 C12 C11 1.1(4) . . . . ?
O7 C7 C12 C11 178.8(2) . . . . ?
F11 C11 C12 F12 -0.4(4) . . . . ?
C10 C11 C12 F12 179.9(2) . . . . ?
F11 C11 C12 C7 178.6(2) . . . . ?
C10 C11 C12 C7 -1.2(4) . . . . ?
C1 C2 C13 C14 39.0(2) . . . . ?
C3 C2 C13 C14 -83.5(2) . . . . ?
C1 C2 C13 C18 -140.16(17) . . . . ?
C3 C2 C13 C18 97.3(2) . . . . ?
C18 C13 C14 C15 0.6(3) . . . . ?
C2 C13 C14 C15 -178.54(17) . . . . ?
C13 C14 C15 C16 -1.1(3) . . . . ?
C14 C15 C16 C17 0.2(3) . . . . ?
C14 C15 C16 C19 179.77(18) . . . . ?
C15 C16 C17 C18 1.2(3) . . . . ?
C19 C16 C17 C18 -178.44(18) . . . . ?
C16 C17 C18 C13 -1.6(3) . . . . ?
C14 C13 C18 C17 0.7(3) . . . . ?
C2 C13 C18 C17 179.85(17) . . . . ?
C2 C3 C20 C25 -144.80(17) . . . . ?
C4 C3 C20 C25 91.7(2) . . . . ?
C2 C3 C20 C21 32.8(2) . . . . ?
C4 C3 C20 C21 -90.7(2) . . . . ?
C25 C20 C21 C22 2.8(3) . . . . ?
C3 C20 C21 C22 -174.82(18) . . . . ?
C20 C21 C22 C23 -1.6(3) . . . . ?
C21 C22 C23 C24 -0.5(3) . . . . ?
C22 C23 C24 C25 1.3(3) . . . . ?
C23 C24 C25 C20 -0.1(3) . . . . ?
C21 C20 C25 C24 -1.9(3) . . . . ?
C3 C20 C25 C24 175.76(18) . . . . ?
